data_7720599
loop_
_publ_author_name
'Kopp, Richard O.'
'Coles, Nathan T.'
'Ernst, Moritz J.'
'Weber, Manuela'
'Ward, Benjamin D.'
'M&#xfc;ller, Christian'

_publ_section_title
;
 Janus-faced coordination chemistry of pyridyl-functionalized phosphinines
 with Cu(I) and Au(I).
;
_journal_issue 15
_journal_name_full 'Dalton transactions (Cambridge, England : 2003)'
_journal_page_first 5908
_journal_page_last 5919
_journal_paper_doi 10.1039/d6dt00083e
_journal_volume 55
_journal_year 2026
_chemical_formula_moiety 'C21 H27 Br3 Cu3 N2 P Si2'
_chemical_formula_sum 'C21 H27 Br3 Cu3 N2 P Si2'
_chemical_formula_weight 824.94
_space_group_crystal_system monoclinic
_space_group_IT_number 14
_space_group_name_Hall '-P 2ybc'
_space_group_name_H-M_alt 'P 1 21/c 1'
_atom_sites_solution_hydrogens geom
_atom_sites_solution_primary dual
_audit_creation_date 2025-05-07
_audit_creation_method
;
Olex2 1.5
(compiled 2025.04.05 svn.rf049d14d for OlexSys, GUI svn.r7224)
;
_audit_update_record
;
2025-11-14 deposited with the CCDC.	2026-03-02 downloaded from the CCDC.
;
_cell_angle_alpha 90
_cell_angle_beta 90.2760(10)
_cell_angle_gamma 90
_cell_formula_units_Z 4
_cell_length_a 13.5374(4)
_cell_length_b 10.5021(3)
_cell_length_c 19.5350(6)
_cell_measurement_reflns_used 9616
_cell_measurement_temperature 100.00
_cell_measurement_theta_max 29.57
_cell_measurement_theta_min 2.57
_cell_volume 2777.28(14)
_computing_molecular_graphics 'Olex2 1.5 (Dolomanov et al., 2009)'
_computing_publication_material 'Olex2 1.5 (Dolomanov et al., 2009)'
_computing_structure_refinement 'SHELXL 2018/3 (Sheldrick, 2015)'
_computing_structure_solution 'SHELXT 2018/2 (Sheldrick, 2018)'
_diffrn_ambient_temperature 100.00
_diffrn_measured_fraction_theta_full 0.999
_diffrn_measured_fraction_theta_max 0.998
_diffrn_measurement_device_type 'Bruker APEX-II CCD'
_diffrn_measurement_method '\f and \w scans'
_diffrn_radiation_type MoK\a
_diffrn_radiation_wavelength 0.71073
_diffrn_reflns_av_R_equivalents 0.0392
_diffrn_reflns_av_unetI/netI 0.0243
_diffrn_reflns_Laue_measured_fraction_full 0.999
_diffrn_reflns_Laue_measured_fraction_max 0.998
_diffrn_reflns_limit_h_max 18
_diffrn_reflns_limit_h_min -18
_diffrn_reflns_limit_k_max 14
_diffrn_reflns_limit_k_min -14
_diffrn_reflns_limit_l_max 27
_diffrn_reflns_limit_l_min -27
_diffrn_reflns_number 68630
_diffrn_reflns_point_group_measured_fraction_full 0.999
_diffrn_reflns_point_group_measured_fraction_max 0.998
_diffrn_reflns_theta_full 25.242
_diffrn_reflns_theta_max 29.581
_diffrn_reflns_theta_min 2.202
_diffrn_standards_number 0
_exptl_absorpt_coefficient_mu 6.750
_exptl_absorpt_correction_T_max 0.7459
_exptl_absorpt_correction_T_min 0.5670
_exptl_absorpt_correction_type multi-scan
_exptl_absorpt_process_details
;
SADABS-2016/2 (Bruker,2016/2) was used for absorption correction.
wR2(int) was 0.0855 before and 0.0606 after correction.
The Ratio of minimum to maximum transmission is 0.7602.
The \l/2 correction factor is Not present.
;
_exptl_crystal_colour yellow
_exptl_crystal_colour_primary yellow
_exptl_crystal_density_diffrn 1.973
_exptl_crystal_description block
_exptl_crystal_F_000 1608
_exptl_crystal_size_max 0.196
_exptl_crystal_size_mid 0.194
_exptl_crystal_size_min 0.162
_refine_diff_density_max 0.448
_refine_diff_density_min -0.518
_refine_diff_density_rms 0.082
_refine_ls_extinction_method none
_refine_ls_goodness_of_fit_ref 1.030
_refine_ls_hydrogen_treatment constr
_refine_ls_matrix_type full
_refine_ls_number_parameters 295
_refine_ls_number_reflns 7792
_refine_ls_number_restraints 0
_refine_ls_restrained_S_all 1.030
_refine_ls_R_factor_all 0.0241
_refine_ls_R_factor_gt 0.0192
_refine_ls_shift/su_max 0.002
_refine_ls_shift/su_mean 0.000
_refine_ls_structure_factor_coef Fsqd
_refine_ls_weighting_details 'w=1/[\s^2^(Fo^2^)+(0.0114P)^2^+2.8448P] where P=(Fo^2^+2Fc^2^)/3'
_refine_ls_weighting_scheme calc
_refine_ls_wR_factor_gt 0.0427
_refine_ls_wR_factor_ref 0.0452
_reflns_Friedel_coverage 0.000
_reflns_number_gt 7019
_reflns_number_total 7792
_reflns_threshold_expression 'I > 2\s(I)'
_cod_data_source_file d6dt00083e3.cif
_cod_data_source_block rok395_mje
_cod_depositor_comments 'Adding full bibliography for 7720594--7720605.cif.'
_cod_database_code 7720599
_shelx_shelxl_version_number 2018/3
_shelx_space_group_comment
;
The symmetry employed for this shelxl refinement is uniquely defined
by the following loop, which should always be used as a source of
symmetry information in preference to the above space-group names.
They are only intended as comments.
;
_shelx_estimated_absorpt_t_max 0.408
_shelx_estimated_absorpt_t_min 0.351
_olex2_refinement_description
;
1. Fixed Uiso
 At 1.2 times of:
  All C(H) groups
 At 1.5 times of:
  All C(H,H,H) groups
2.a Aromatic/amide H refined with riding coordinates:
 C3(H3), C22(H22), C23(H23), C24(H24), C25(H25), C32(H32), C33(H33), C34(H34),
 C35(H35)
2.b Idealised Me refined as rotating group:
 C11(H11A,H11B,H11C), C12(H12A,H12B,H12C), C13(H13A,H13B,H13C), C41(H41A,H41B,
 H41C), C42(H42A,H42B,H42C), C43(H43A,H43B,H43C)
;
_olex2_submission_special_instructions 'No special instructions were received'

loop_
_space_group_symop_operation_xyz
'x, y, z'
'-x, y+1/2, -z+1/2'
'-x, -y, -z'
'x, -y-1/2, z-1/2'

loop_
_atom_site_label
_atom_site_type_symbol
_atom_site_fract_x
_atom_site_fract_y
_atom_site_fract_z
_atom_site_U_iso_or_equiv
_atom_site_adp_type
_atom_site_occupancy
_atom_site_site_symmetry_order
_atom_site_calc_flag
_atom_site_refinement_flags_posn
_atom_site_refinement_flags_adp
_atom_site_refinement_flags_occupancy
_atom_site_disorder_assembly
_atom_site_disorder_group
Br1 Br 0.26544(2) 0.51832(2) 0.05743(2) 0.01735(4) Uani 1 1 d . . . . .
Br2 Br 0.23168(2) 0.88743(2) 0.08509(2) 0.01872(4) Uani 1 1 d . . . . .
Br3 Br 0.13076(2) 0.79511(2) 0.40357(2) 0.01572(4) Uani 1 1 d . . . . .
Cu1 Cu 0.25088(2) 0.68533(2) 0.13959(2) 0.01468(5) Uani 1 1 d . . . . .
Cu2 Cu 0.27976(2) 0.82003(2) 0.46712(2) 0.01617(5) Uani 1 1 d . . . . .
Cu3 Cu 0.16231(2) 0.61366(2) 0.47100(2) 0.01579(5) Uani 1 1 d . . . . .
P1 P 0.27065(3) 0.63745(4) 0.24761(2) 0.01203(8) Uani 1 1 d . . . . .
Si1 Si 0.42919(4) 0.84308(5) 0.26720(2) 0.01745(10) Uani 1 1 d . . . . .
Si2 Si 0.09638(3) 0.44349(4) 0.24501(2) 0.01297(9) Uani 1 1 d . . . . .
N1 N 0.42162(10) 0.77024(14) 0.46022(7) 0.0142(3) Uani 1 1 d . . . . .
N2 N 0.14271(10) 0.42785(14) 0.45015(7) 0.0139(3) Uani 1 1 d . . . . .
C1 C 0.36422(12) 0.69454(15) 0.30056(8) 0.0126(3) Uani 1 1 d . . . . .
C2 C 0.37974(12) 0.63624(15) 0.36425(8) 0.0117(3) Uani 1 1 d . . . . .
C3 C 0.32383(12) 0.53370(15) 0.38845(8) 0.0120(3) Uani 1 1 d . . . . .
H3 H 0.341235 0.499671 0.431920 0.014 Uiso 1 1 calc R U . . .
C4 C 0.24439(12) 0.47721(15) 0.35385(8) 0.0116(3) Uani 1 1 d . . . . .
C5 C 0.21122(12) 0.51325(15) 0.28849(8) 0.0115(3) Uani 1 1 d . . . . .
C11 C 0.48106(15) 0.80405(19) 0.18115(10) 0.0238(4) Uani 1 1 d . . . . .
H11A H 0.521159 0.875557 0.164943 0.036 Uiso 1 1 calc R U . . .
H11B H 0.426863 0.788513 0.148773 0.036 Uiso 1 1 calc R U . . .
H11C H 0.522336 0.727648 0.184634 0.036 Uiso 1 1 calc R U . . .
C12 C 0.33384(17) 0.97134(18) 0.26376(11) 0.0277(4) Uani 1 1 d . . . . .
H12A H 0.305830 0.983692 0.309449 0.042 Uiso 1 1 calc R U . . .
H12B H 0.281261 0.946822 0.231724 0.042 Uiso 1 1 calc R U . . .
H12C H 0.364376 1.050850 0.248313 0.042 Uiso 1 1 calc R U . . .
C13 C 0.5340(2) 0.9012(3) 0.32075(13) 0.0455(7) Uani 1 1 d . . . . .
H13A H 0.560171 0.980087 0.301141 0.068 Uiso 1 1 calc R U . . .
H13B H 0.586205 0.836505 0.321899 0.068 Uiso 1 1 calc R U . . .
H13C H 0.510875 0.917457 0.367387 0.068 Uiso 1 1 calc R U . . .
C21 C 0.45488(12) 0.68457(15) 0.41429(8) 0.0129(3) Uani 1 1 d . . . . .
C22 C 0.55156(13) 0.64060(17) 0.41520(9) 0.0174(3) Uani 1 1 d . . . . .
H22 H 0.572461 0.578412 0.383061 0.021 Uiso 1 1 calc R U . . .
C23 C 0.61750(13) 0.68831(18) 0.46349(9) 0.0193(3) Uani 1 1 d . . . . .
H23 H 0.684070 0.659752 0.464705 0.023 Uiso 1 1 calc R U . . .
C24 C 0.58441(13) 0.77806(18) 0.50970(9) 0.0193(3) Uani 1 1 d . . . . .
H24 H 0.628097 0.813253 0.542867 0.023 Uiso 1 1 calc R U . . .
C25 C 0.48634(13) 0.81591(18) 0.50685(9) 0.0182(3) Uani 1 1 d . . . . .
H25 H 0.463723 0.876717 0.539187 0.022 Uiso 1 1 calc R U . . .
C31 C 0.19090(12) 0.38003(15) 0.39560(8) 0.0118(3) Uani 1 1 d . . . . .
C32 C 0.19445(12) 0.24996(16) 0.38201(9) 0.0147(3) Uani 1 1 d . . . . .
H32 H 0.229822 0.218571 0.343664 0.018 Uiso 1 1 calc R U . . .
C33 C 0.14530(13) 0.16682(16) 0.42553(9) 0.0174(3) Uani 1 1 d . . . . .
H33 H 0.147512 0.077565 0.417793 0.021 Uiso 1 1 calc R U . . .
C34 C 0.09311(13) 0.21584(17) 0.48028(9) 0.0193(3) Uani 1 1 d . . . . .
H34 H 0.057390 0.161029 0.509896 0.023 Uiso 1 1 calc R U . . .
C35 C 0.09383(13) 0.34591(17) 0.49116(9) 0.0176(3) Uani 1 1 d . . . . .
H35 H 0.058455 0.379073 0.529067 0.021 Uiso 1 1 calc R U . . .
C41 C 0.04564(14) 0.56071(18) 0.18227(10) 0.0212(4) Uani 1 1 d . . . . .
H41A H 0.091413 0.569523 0.143844 0.032 Uiso 1 1 calc R U . . .
H41B H 0.037368 0.643439 0.204733 0.032 Uiso 1 1 calc R U . . .
H41C H -0.018498 0.530745 0.165279 0.032 Uiso 1 1 calc R U . . .
C42 C 0.13000(14) 0.29321(17) 0.19971(10) 0.0208(4) Uani 1 1 d . . . . .
H42A H 0.072842 0.262253 0.173621 0.031 Uiso 1 1 calc R U . . .
H42B H 0.149917 0.228754 0.233326 0.031 Uiso 1 1 calc R U . . .
H42C H 0.184885 0.309732 0.168415 0.031 Uiso 1 1 calc R U . . .
C43 C -0.00395(13) 0.42157(18) 0.30930(10) 0.0200(4) Uani 1 1 d . . . . .
H43A H -0.065905 0.400961 0.285628 0.030 Uiso 1 1 calc R U . . .
H43B H -0.012245 0.500329 0.335552 0.030 Uiso 1 1 calc R U . . .
H43C H 0.013691 0.351927 0.340426 0.030 Uiso 1 1 calc R U . . .

loop_
_atom_site_aniso_label
_atom_site_aniso_U_11
_atom_site_aniso_U_22
_atom_site_aniso_U_33
_atom_site_aniso_U_23
_atom_site_aniso_U_13
_atom_site_aniso_U_12
Br1 0.02529(9) 0.01392(8) 0.01281(8) 0.00057(6) -0.00138(6) 0.00026(6)
Br2 0.02712(9) 0.01474(8) 0.01426(8) 0.00242(6) -0.00438(6) 0.00003(6)
Br3 0.01419(8) 0.01481(8) 0.01810(8) 0.00081(6) -0.00443(6) 0.00109(6)
Cu1 0.01771(10) 0.01599(10) 0.01032(9) 0.00184(7) -0.00231(7) -0.00169(8)
Cu2 0.01382(10) 0.01678(10) 0.01788(10) -0.00297(8) -0.00266(8) -0.00020(8)
Cu3 0.01775(10) 0.01335(10) 0.01629(10) -0.00025(8) 0.00032(8) -0.00049(8)
P1 0.01442(19) 0.01225(18) 0.00940(18) 0.00094(14) -0.00217(14) -0.00264(15)
Si1 0.0207(2) 0.0182(2) 0.0134(2) 0.00375(18) -0.00348(18) -0.00883(19)
Si2 0.0128(2) 0.0122(2) 0.0138(2) 0.00073(16) -0.00362(16) -0.00134(16)
N1 0.0134(6) 0.0164(7) 0.0127(6) -0.0004(5) -0.0027(5) -0.0022(5)
N2 0.0150(6) 0.0147(7) 0.0119(6) 0.0020(5) -0.0011(5) -0.0022(5)
C1 0.0140(7) 0.0129(7) 0.0111(7) -0.0008(6) 0.0002(6) -0.0016(6)
C2 0.0109(7) 0.0125(7) 0.0116(7) -0.0012(6) 0.0000(5) 0.0002(6)
C3 0.0125(7) 0.0132(7) 0.0104(7) 0.0008(6) -0.0008(6) 0.0002(6)
C4 0.0121(7) 0.0098(7) 0.0128(7) -0.0003(6) 0.0001(6) 0.0004(6)
C5 0.0121(7) 0.0108(7) 0.0115(7) -0.0010(6) -0.0001(6) -0.0005(5)
C11 0.0217(9) 0.0269(10) 0.0227(9) 0.0076(8) 0.0054(7) -0.0010(7)
C12 0.0451(12) 0.0145(8) 0.0236(10) -0.0011(7) 0.0053(9) -0.0015(8)
C13 0.0539(15) 0.0496(15) 0.0328(12) 0.0226(11) -0.0221(11) -0.0389(13)
C21 0.0136(7) 0.0139(7) 0.0112(7) 0.0025(6) -0.0017(6) -0.0031(6)
C22 0.0152(8) 0.0183(8) 0.0186(8) 0.0006(7) -0.0008(6) -0.0002(6)
C23 0.0131(7) 0.0242(9) 0.0205(9) 0.0059(7) -0.0047(6) -0.0013(7)
C24 0.0175(8) 0.0241(9) 0.0162(8) 0.0036(7) -0.0070(6) -0.0058(7)
C25 0.0188(8) 0.0222(9) 0.0135(8) -0.0015(6) -0.0033(6) -0.0046(7)
C31 0.0110(7) 0.0135(7) 0.0107(7) 0.0015(6) -0.0029(5) -0.0020(6)
C32 0.0167(8) 0.0130(7) 0.0143(8) 0.0005(6) -0.0050(6) -0.0005(6)
C33 0.0178(8) 0.0127(7) 0.0217(9) 0.0031(6) -0.0077(7) -0.0028(6)
C34 0.0187(8) 0.0198(8) 0.0195(8) 0.0070(7) -0.0021(7) -0.0065(7)
C35 0.0169(8) 0.0205(8) 0.0152(8) 0.0031(6) 0.0007(6) -0.0035(7)
C41 0.0190(8) 0.0223(9) 0.0222(9) 0.0049(7) -0.0074(7) -0.0016(7)
C42 0.0246(9) 0.0170(8) 0.0209(9) -0.0037(7) -0.0041(7) -0.0011(7)
C43 0.0138(8) 0.0219(9) 0.0242(9) 0.0028(7) 0.0002(7) -0.0012(7)

loop_
_atom_type_symbol
_atom_type_description
_atom_type_scat_dispersion_real
_atom_type_scat_dispersion_imag
_atom_type_scat_source
C C 0.0033 0.0016 'International Tables Vol C Tables 4.2.6.8 and 6.1.1.4'
H H 0.0000 0.0000 'International Tables Vol C Tables 4.2.6.8 and 6.1.1.4'
Br Br -0.2901 2.4595 'International Tables Vol C Tables 4.2.6.8 and 6.1.1.4'
Cu Cu 0.3201 1.2651 'International Tables Vol C Tables 4.2.6.8 and 6.1.1.4'
N N 0.0061 0.0033 'International Tables Vol C Tables 4.2.6.8 and 6.1.1.4'
P P 0.1023 0.0942 'International Tables Vol C Tables 4.2.6.8 and 6.1.1.4'
Si Si 0.0817 0.0704 'International Tables Vol C Tables 4.2.6.8 and 6.1.1.4'

loop_
_exptl_crystal_face_index_h
_exptl_crystal_face_index_k
_exptl_crystal_face_index_l
_exptl_crystal_face_perp_dist
-3.00 -1.00 -2.00 0.0730
-2.00 -1.00 0.00 0.0810
-2.00 1.00 2.00 0.0900
-2.00 -1.00 -1.00 0.0760
-2.00 0.00 3.00 0.0630
-2.00 3.00 -2.00 0.0680
0.00 0.00 -1.00 0.0840
1.00 -2.00 2.00 0.0460
2.00 1.00 0.00 0.0810
2.00 -1.00 -2.00 0.0530
2.00 1.00 1.00 0.0970
2.00 0.00 -3.00 0.0840
2.00 3.00 1.00 0.0940

loop_
_geom_angle_atom_site_label_1
_geom_angle_atom_site_label_2
_geom_angle_atom_site_label_3
_geom_angle
_geom_angle_site_symmetry_1
_geom_angle_site_symmetry_3
_geom_angle_publ_flag
Cu1 Br1 Cu2 88.979(9) . 4_575 ?
Cu1 Br2 Cu3 116.635(10) . 4_575 ?
Cu3 Br3 Cu2 69.262(9) . . ?
Br1 Cu1 Br2 111.258(10) . . ?
P1 Cu1 Br1 118.061(15) . . ?
P1 Cu1 Br2 130.375(15) . . ?
Br1 Cu2 Cu3 119.203(10) 4_576 . ?
Br3 Cu2 Br1 112.416(10) . 4_576 ?
Br3 Cu2 Cu3 54.958(8) . . ?
N1 Cu2 Br1 107.99(4) . 4_576 ?
N1 Cu2 Br3 138.60(4) . . ?
N1 Cu2 Cu3 111.10(4) . . ?
Br2 Cu3 Cu2 78.607(9) 4_576 . ?
Br3 Cu3 Br2 126.086(11) . 4_576 ?
Br3 Cu3 Cu2 55.780(8) . . ?
N2 Cu3 Br2 103.46(4) . 4_576 ?
N2 Cu3 Br3 130.45(4) . . ?
N2 Cu3 Cu2 148.63(4) . . ?
C1 P1 Cu1 125.52(6) . . ?
C5 P1 Cu1 124.37(6) . . ?
C5 P1 C1 108.93(8) . . ?
C11 Si1 C1 107.68(8) . . ?
C12 Si1 C1 106.42(9) . . ?
C12 Si1 C11 112.85(9) . . ?
C13 Si1 C1 115.31(9) . . ?
C13 Si1 C11 106.76(12) . . ?
C13 Si1 C12 107.99(12) . . ?
C41 Si2 C5 109.55(8) . . ?
C41 Si2 C42 109.65(9) . . ?
C41 Si2 C43 104.85(9) . . ?
C42 Si2 C5 109.55(8) . . ?
C42 Si2 C43 113.21(9) . . ?
C43 Si2 C5 109.90(8) . . ?
C21 N1 Cu2 122.95(11) . . ?
C25 N1 Cu2 118.90(12) . . ?
C25 N1 C21 117.93(15) . . ?
C31 N2 Cu3 117.22(11) . . ?
C31 N2 C35 118.12(15) . . ?
C35 N2 Cu3 124.24(12) . . ?
P1 C1 Si1 114.50(9) . . ?
C2 C1 P1 118.90(12) . . ?
C2 C1 Si1 126.39(12) . . ?
C1 C2 C21 122.03(14) . . ?
C3 C2 C1 123.84(15) . . ?
C3 C2 C21 114.04(14) . . ?
C2 C3 H3 117.3 . . ?
C4 C3 C2 125.35(15) . . ?
C4 C3 H3 117.3 . . ?
C3 C4 C5 124.53(15) . . ?
C3 C4 C31 113.50(14) . . ?
C5 C4 C31 121.77(14) . . ?
P1 C5 Si2 117.53(9) . . ?
C4 C5 P1 118.42(12) . . ?
C4 C5 Si2 123.80(12) . . ?
Si1 C11 H11A 109.5 . . ?
Si1 C11 H11B 109.5 . . ?
Si1 C11 H11C 109.5 . . ?
H11A C11 H11B 109.5 . . ?
H11A C11 H11C 109.5 . . ?
H11B C11 H11C 109.5 . . ?
Si1 C12 H12A 109.5 . . ?
Si1 C12 H12B 109.5 . . ?
Si1 C12 H12C 109.5 . . ?
H12A C12 H12B 109.5 . . ?
H12A C12 H12C 109.5 . . ?
H12B C12 H12C 109.5 . . ?
Si1 C13 H13A 109.5 . . ?
Si1 C13 H13B 109.5 . . ?
Si1 C13 H13C 109.5 . . ?
H13A C13 H13B 109.5 . . ?
H13A C13 H13C 109.5 . . ?
H13B C13 H13C 109.5 . . ?
N1 C21 C2 115.64(14) . . ?
N1 C21 C22 122.07(15) . . ?
C22 C21 C2 122.24(15) . . ?
C21 C22 H22 120.3 . . ?
C21 C22 C23 119.44(17) . . ?
C23 C22 H22 120.3 . . ?
C22 C23 H23 120.6 . . ?
C24 C23 C22 118.72(17) . . ?
C24 C23 H23 120.6 . . ?
C23 C24 H24 120.6 . . ?
C23 C24 C25 118.87(16) . . ?
C25 C24 H24 120.6 . . ?
N1 C25 C24 122.94(17) . . ?
N1 C25 H25 118.5 . . ?
C24 C25 H25 118.5 . . ?
N2 C31 C4 114.45(14) . . ?
N2 C31 C32 122.22(15) . . ?
C32 C31 C4 123.25(15) . . ?
C31 C32 H32 120.6 . . ?
C33 C32 C31 118.84(16) . . ?
C33 C32 H32 120.6 . . ?
C32 C33 H33 120.4 . . ?
C34 C33 C32 119.11(16) . . ?
C34 C33 H33 120.4 . . ?
C33 C34 H34 120.6 . . ?
C35 C34 C33 118.88(16) . . ?
C35 C34 H34 120.6 . . ?
N2 C35 C34 122.78(17) . . ?
N2 C35 H35 118.6 . . ?
C34 C35 H35 118.6 . . ?
Si2 C41 H41A 109.5 . . ?
Si2 C41 H41B 109.5 . . ?
Si2 C41 H41C 109.5 . . ?
H41A C41 H41B 109.5 . . ?
H41A C41 H41C 109.5 . . ?
H41B C41 H41C 109.5 . . ?
Si2 C42 H42A 109.5 . . ?
Si2 C42 H42B 109.5 . . ?
Si2 C42 H42C 109.5 . . ?
H42A C42 H42B 109.5 . . ?
H42A C42 H42C 109.5 . . ?
H42B C42 H42C 109.5 . . ?
Si2 C43 H43A 109.5 . . ?
Si2 C43 H43B 109.5 . . ?
Si2 C43 H43C 109.5 . . ?
H43A C43 H43B 109.5 . . ?
H43A C43 H43C 109.5 . . ?
H43B C43 H43C 109.5 . . ?

loop_
_geom_bond_atom_site_label_1
_geom_bond_atom_site_label_2
_geom_bond_distance
_geom_bond_site_symmetry_2
_geom_bond_publ_flag
Br1 Cu1 2.3862(3) . ?
Br1 Cu2 2.4568(3) 4_575 ?
Br2 Cu1 2.3882(3) . ?
Br2 Cu3 2.4144(3) 4_575 ?
Br3 Cu2 2.3778(3) . ?
Br3 Cu3 2.3543(3) . ?
Cu1 P1 2.1843(5) . ?
Cu2 Cu3 2.6893(3) . ?
Cu2 N1 1.9956(14) . ?
Cu3 N2 2.0108(14) . ?
P1 C1 1.7383(17) . ?
P1 C5 1.7300(16) . ?
Si1 C1 1.9072(17) . ?
Si1 C11 1.870(2) . ?
Si1 C12 1.867(2) . ?
Si1 C13 1.862(2) . ?
Si2 C5 1.9137(16) . ?
Si2 C41 1.8658(18) . ?
Si2 C42 1.8668(18) . ?
Si2 C43 1.8685(19) . ?
N1 C21 1.349(2) . ?
N1 C25 1.349(2) . ?
N2 C31 1.349(2) . ?
N2 C35 1.351(2) . ?
C1 C2 1.402(2) . ?
C2 C3 1.400(2) . ?
C2 C21 1.496(2) . ?
C3 H3 0.9500 . ?
C3 C4 1.399(2) . ?
C4 C5 1.403(2) . ?
C4 C31 1.496(2) . ?
C11 H11A 0.9800 . ?
C11 H11B 0.9800 . ?
C11 H11C 0.9800 . ?
C12 H12A 0.9800 . ?
C12 H12B 0.9800 . ?
C12 H12C 0.9800 . ?
C13 H13A 0.9800 . ?
C13 H13B 0.9800 . ?
C13 H13C 0.9800 . ?
C21 C22 1.388(2) . ?
C22 H22 0.9500 . ?
C22 C23 1.389(2) . ?
C23 H23 0.9500 . ?
C23 C24 1.381(3) . ?
C24 H24 0.9500 . ?
C24 C25 1.387(3) . ?
C25 H25 0.9500 . ?
C31 C32 1.392(2) . ?
C32 H32 0.9500 . ?
C32 C33 1.391(2) . ?
C33 H33 0.9500 . ?
C33 C34 1.384(3) . ?
C34 H34 0.9500 . ?
C34 C35 1.382(3) . ?
C35 H35 0.9500 . ?
C41 H41A 0.9800 . ?
C41 H41B 0.9800 . ?
C41 H41C 0.9800 . ?
C42 H42A 0.9800 . ?
C42 H42B 0.9800 . ?
C42 H42C 0.9800 . ?
C43 H43A 0.9800 . ?
C43 H43B 0.9800 . ?
C43 H43C 0.9800 . ?

loop_
_geom_torsion_atom_site_label_1
_geom_torsion_atom_site_label_2
_geom_torsion_atom_site_label_3
_geom_torsion_atom_site_label_4
_geom_torsion
_geom_torsion_site_symmetry_1
_geom_torsion_site_symmetry_2
_geom_torsion_site_symmetry_3
_geom_torsion_site_symmetry_4
_geom_torsion_publ_flag
Cu1 P1 C1 Si1 17.90(12) . . . . ?
Cu1 P1 C1 C2 -167.05(10) . . . . ?
Cu1 P1 C5 Si2 -17.76(12) . . . . ?
Cu1 P1 C5 C4 167.75(10) . . . . ?
Cu2 N1 C21 C2 4.9(2) . . . . ?
Cu2 N1 C21 C22 -172.68(13) . . . . ?
Cu2 N1 C25 C24 174.30(14) . . . . ?
Cu3 N2 C31 C4 -6.11(18) . . . . ?
Cu3 N2 C31 C32 170.57(12) . . . . ?
Cu3 N2 C35 C34 -170.87(13) . . . . ?
P1 C1 C2 C3 -0.2(2) . . . . ?
P1 C1 C2 C21 -176.44(12) . . . . ?
Si1 C1 C2 C3 174.25(13) . . . . ?
Si1 C1 C2 C21 -2.0(2) . . . . ?
N1 C21 C22 C23 -1.8(3) . . . . ?
N2 C31 C32 C33 1.1(2) . . . . ?
C1 P1 C5 Si2 174.09(9) . . . . ?
C1 P1 C5 C4 -0.40(15) . . . . ?
C1 C2 C3 C4 -1.4(3) . . . . ?
C1 C2 C21 N1 91.53(19) . . . . ?
C1 C2 C21 C22 -90.9(2) . . . . ?
C2 C3 C4 C5 2.1(3) . . . . ?
C2 C3 C4 C31 -173.00(15) . . . . ?
C2 C21 C22 C23 -179.28(16) . . . . ?
C3 C2 C21 N1 -85.09(18) . . . . ?
C3 C2 C21 C22 92.51(19) . . . . ?
C3 C4 C5 P1 -1.0(2) . . . . ?
C3 C4 C5 Si2 -175.10(13) . . . . ?
C3 C4 C31 N2 66.65(18) . . . . ?
C3 C4 C31 C32 -110.00(18) . . . . ?
C4 C31 C32 C33 177.44(15) . . . . ?
C5 P1 C1 Si1 -174.11(8) . . . . ?
C5 P1 C1 C2 0.94(16) . . . . ?
C5 C4 C31 N2 -108.57(17) . . . . ?
C5 C4 C31 C32 74.8(2) . . . . ?
C21 N1 C25 C24 -0.4(3) . . . . ?
C21 C2 C3 C4 175.13(15) . . . . ?
C21 C22 C23 C24 0.4(3) . . . . ?
C22 C23 C24 C25 0.9(3) . . . . ?
C23 C24 C25 N1 -0.9(3) . . . . ?
C25 N1 C21 C2 179.43(15) . . . . ?
C25 N1 C21 C22 1.8(2) . . . . ?
C31 N2 C35 C34 1.4(3) . . . . ?
C31 C4 C5 P1 173.69(12) . . . . ?
C31 C4 C5 Si2 -0.4(2) . . . . ?
C31 C32 C33 C34 1.0(2) . . . . ?
C32 C33 C34 C35 -1.8(3) . . . . ?
C33 C34 C35 N2 0.6(3) . . . . ?
C35 N2 C31 C4 -178.95(14) . . . . ?
C35 N2 C31 C32 -2.3(2) . . . . ?
